data_1567448
loop_
_publ_author_name
'van Vliet, Sven'
'Alachouzos, Georgios'
'de Vries, Folkert'
'Pfeifer, Lukas'
'Feringa, Ben L.'

_publ_section_title
;
 Visible light activated BINOL-derived chiroptical switches based on boron
 integrated hydrazone complexes
;
_journal_issue 33
_journal_name_full 'Chemical Science'
_journal_page_first 9713
_journal_page_last 9718
_journal_paper_doi 10.1039/D2SC03518A
_journal_volume 13
_journal_year 2022
_chemical_formula_sum 'C40 H28 B Cl2 N3 O2'
_chemical_formula_weight 664.36
_space_group_crystal_system monoclinic
_space_group_IT_number 4
_space_group_name_Hall 'P 2yb'
_space_group_name_H-M_alt 'P 1 21 1'
_atom_sites_solution_hydrogens geom
_audit_creation_method SHELXL-2018/1
_audit_update_record
;
2022-06-22 deposited with the CCDC.	2022-08-01 downloaded from the CCDC.
;
_cell_angle_alpha 90
_cell_angle_beta 98.2810(10)
_cell_angle_gamma 90
_cell_formula_units_Z 2
_cell_length_a 13.3750(4)
_cell_length_b 6.5182(2)
_cell_length_c 18.2995(6)
_cell_measurement_reflns_used 9968
_cell_measurement_temperature 100(2)
_cell_measurement_theta_max 74.37
_cell_measurement_theta_min 2.44
_cell_volume 1578.73(9)
_computing_cell_refinement 'Bruker SAINT 8.37A'
_computing_data_collection 'Bruker APEX3 V2016.1-0'
_computing_data_reduction 'Bruker SAINT 8.37A'
_computing_structure_refinement 'SHELXL-2018/1 (Sheldrick, 2018)'
_computing_structure_solution 'SHELXT 2014/5 (Sheldrick, 2014)'
_diffrn_ambient_temperature 100(2)
_diffrn_measured_fraction_theta_full 0.987
_diffrn_measured_fraction_theta_max 0.986
_diffrn_measurement_device_type 'Bruker APEX-II CCD'
_diffrn_measurement_method '\f and \w scans'
_diffrn_radiation_type CuK\a
_diffrn_radiation_wavelength 1.54178
_diffrn_reflns_av_R_equivalents 0.0366
_diffrn_reflns_av_unetI/netI 0.0312
_diffrn_reflns_Laue_measured_fraction_full 0.987
_diffrn_reflns_Laue_measured_fraction_max 0.986
_diffrn_reflns_limit_h_max 16
_diffrn_reflns_limit_h_min -16
_diffrn_reflns_limit_k_max 8
_diffrn_reflns_limit_k_min -8
_diffrn_reflns_limit_l_max 22
_diffrn_reflns_limit_l_min -22
_diffrn_reflns_number 31206
_diffrn_reflns_point_group_measured_fraction_full 0.980
_diffrn_reflns_point_group_measured_fraction_max 0.974
_diffrn_reflns_theta_full 67.679
_diffrn_reflns_theta_max 74.389
_diffrn_reflns_theta_min 2.440
_exptl_absorpt_coefficient_mu 2.187
_exptl_absorpt_correction_T_max 0.7538
_exptl_absorpt_correction_T_min 0.6918
_exptl_absorpt_correction_type multi-scan
_exptl_absorpt_process_details 'SADABS 2014/5'
_exptl_crystal_colour clear_dark_red
_exptl_crystal_density_diffrn 1.398
_exptl_crystal_description block
_exptl_crystal_F_000 688
_exptl_crystal_size_max 0.16
_exptl_crystal_size_mid 0.14
_exptl_crystal_size_min 0.08
_refine_diff_density_max 0.456
_refine_diff_density_min -0.573
_refine_diff_density_rms 0.060
_refine_ls_abs_structure_details
;
 Flack x determined using 2513 quotients [(I+)-(I-)]/[(I+)+(I-)]
 (Parsons, Flack and Wagner, Acta Cryst. B69 (2013) 249-259).
;
_refine_ls_abs_structure_Flack 0.081(7)
_refine_ls_extinction_method none
_refine_ls_goodness_of_fit_ref 1.053
_refine_ls_hydrogen_treatment constr
_refine_ls_matrix_type full
_refine_ls_number_parameters 452
_refine_ls_number_reflns 6297
_refine_ls_number_restraints 16
_refine_ls_restrained_S_all 1.061
_refine_ls_R_factor_all 0.0490
_refine_ls_R_factor_gt 0.0463
_refine_ls_shift/su_max 0.000
_refine_ls_shift/su_mean 0.000
_refine_ls_structure_factor_coef Fsqd
_refine_ls_weighting_details 'w=1/[\s^2^(Fo^2^)+(0.0733P)^2^+1.0123P] where P=(Fo^2^+2Fc^2^)/3'
_refine_ls_weighting_scheme calc
_refine_ls_wR_factor_gt 0.1279
_refine_ls_wR_factor_ref 0.1302
_reflns_Friedel_coverage 0.810
_reflns_Friedel_fraction_full 0.971
_reflns_Friedel_fraction_max 0.960
_reflns_number_gt 5982
_reflns_number_total 6297
_reflns_threshold_expression 'I > 2\s(I)'
_cod_data_source_file d2sc03518a2.cif
_cod_data_source_block LP18028_xprep_a
_cod_depositor_comments 'Adding full bibliography for 1567447--1567448.cif.'
_cod_original_sg_symbol_H-M 'P 21'
_cod_database_code 1567448
_shelx_shelxl_version_number 2018/1
_shelx_space_group_comment
;
The symmetry employed for this shelxl refinement is uniquely defined
by the following loop, which should always be used as a source of
symmetry information in preference to the above space-group names.
They are only intended as comments.
;
_shelx_estimated_absorpt_t_min 0.721
_shelx_estimated_absorpt_t_max 0.844

loop_
_space_group_symop_operation_xyz
'x, y, z'
'-x, y+1/2, -z'

loop_
_atom_site_label
_atom_site_type_symbol
_atom_site_fract_x
_atom_site_fract_y
_atom_site_fract_z
_atom_site_U_iso_or_equiv
_atom_site_adp_type
_atom_site_occupancy
_atom_site_site_symmetry_order
_atom_site_calc_flag
_atom_site_refinement_flags_posn
_atom_site_refinement_flags_adp
_atom_site_refinement_flags_occupancy
_atom_site_disorder_assembly
_atom_site_disorder_group
O1 O 0.39831(17) 0.6803(4) 0.65367(12) 0.0179(5) Uani 1 1 d . . . . .
O2 O 0.38467(16) 0.3049(3) 0.65945(12) 0.0160(5) Uani 1 1 d . . . . .
N1 N 0.35602(18) 0.4687(4) 0.53567(13) 0.0141(5) Uani 1 1 d . . . . .
N2 N 0.42500(18) 0.4728(4) 0.48688(13) 0.0159(5) Uani 1 1 d . . . . .
N3 N 0.52120(18) 0.4798(4) 0.60113(13) 0.0149(5) Uani 1 1 d . . . . .
C1 C 0.2601(2) 0.4529(5) 0.50729(17) 0.0160(6) Uani 1 1 d . . . . .
C2 C 0.1720(2) 0.4237(5) 0.54724(18) 0.0173(6) Uani 1 1 d . . . . .
C3 C 0.1604(2) 0.4202(5) 0.62121(19) 0.0202(7) Uani 1 1 d . . . . .
H3 H 0.217784 0.433835 0.658041 0.024 Uiso 1 1 calc R U . . .
C4 C 0.0643(2) 0.3967(5) 0.64182(19) 0.0218(7) Uani 1 1 d . . . . .
C5 C 0.0478(3) 0.4012(6) 0.7204(2) 0.0262(7) Uani 1 1 d . . . . .
H5A H 0.012338 0.527771 0.730003 0.039 Uiso 1 1 calc R U . . .
H5B H 0.113161 0.396345 0.752394 0.039 Uiso 1 1 calc R U . . .
H5C H 0.007036 0.282512 0.730628 0.039 Uiso 1 1 calc R U . . .
C6 C -0.0194(2) 0.3712(5) 0.5858(2) 0.0236(7) Uani 1 1 d . . . . .
H6 H -0.084901 0.355100 0.599392 0.028 Uiso 1 1 calc R U . . .
C7 C -0.0085(3) 0.3691(6) 0.5125(2) 0.0245(7) Uani 1 1 d . . . . .
H7 H -0.065518 0.349385 0.475733 0.029 Uiso 1 1 calc R U . . .
C8 C 0.0867(2) 0.3962(5) 0.49273(19) 0.0204(7) Uani 1 1 d . . . . .
C9 C 0.1169(2) 0.4086(5) 0.41955(19) 0.0209(7) Uani 1 1 d . . . . .
C10 C 0.0602(3) 0.3888(6) 0.3500(2) 0.0275(8) Uani 1 1 d . . . . .
H10 H -0.009759 0.356554 0.344998 0.033 Uiso 1 1 calc R U . . .
C11 C 0.1072(3) 0.4169(6) 0.2883(2) 0.0291(8) Uani 1 1 d . . . . .
H11 H 0.069158 0.402952 0.240489 0.035 Uiso 1 1 calc R U . . .
C12 C 0.2094(3) 0.4653(6) 0.29512(18) 0.0275(7) Uani 1 1 d . . . . .
H12 H 0.239869 0.489245 0.252081 0.033 Uiso 1 1 calc R U . . .
C13 C 0.2680(3) 0.4790(6) 0.36491(17) 0.0231(7) Uani 1 1 d . . . . .
H13 H 0.338193 0.508257 0.369473 0.028 Uiso 1 1 calc R U . . .
C14 C 0.2214(2) 0.4489(5) 0.42768(17) 0.0197(7) Uani 1 1 d . . . . .
C15 C 0.5174(2) 0.4760(5) 0.52664(16) 0.0146(5) Uani 1 1 d . . . . .
C16 C 0.6082(2) 0.4745(6) 0.49531(17) 0.0187(6) Uani 1 1 d . . . . .
H16 H 0.606721 0.470168 0.443282 0.022 Uiso 1 1 calc R U . . .
C17 C 0.6976(2) 0.4793(6) 0.54150(18) 0.0204(6) Uani 1 1 d . . . . .
H17 H 0.759289 0.478980 0.521404 0.024 Uiso 1 1 calc R U . . .
C18 C 0.6999(2) 0.4849(6) 0.61890(18) 0.0217(6) Uani 1 1 d . . . . .
H18 H 0.762389 0.486032 0.651003 0.026 Uiso 1 1 calc R U . . .
C19 C 0.6106(2) 0.4887(5) 0.64660(17) 0.0185(6) Uani 1 1 d . . . . .
H19 H 0.611014 0.497759 0.698455 0.022 Uiso 1 1 calc R U . . .
C20 C 0.3406(2) 0.7109(5) 0.70836(17) 0.0175(6) Uani 1 1 d . . . . .
C21 C 0.2734(2) 0.8787(6) 0.69975(19) 0.0224(7) Uani 1 1 d . . . . .
H21 H 0.271072 0.965275 0.657766 0.027 Uiso 1 1 calc R U . . .
C22 C 0.2120(3) 0.9173(6) 0.7512(2) 0.0291(8) Uani 1 1 d . . . . .
H22 H 0.170278 1.035883 0.746657 0.035 Uiso 1 1 calc R U . . .
C23 C 0.2097(2) 0.7828(7) 0.8115(2) 0.0296(9) Uani 1 1 d . . . . .
C24 C 0.1379(3) 0.8060(9) 0.8617(2) 0.0425(12) Uani 1 1 d . . . . .
H24 H 0.094476 0.922050 0.857497 0.051 Uiso 1 1 calc R U . . .
C25 C 0.1308(3) 0.6660(11) 0.9149(2) 0.0527(16) Uani 1 1 d . . . . .
H25 H 0.082472 0.684102 0.947595 0.063 Uiso 1 1 calc R U . . .
C26 C 0.1942(3) 0.4938(10) 0.9222(2) 0.0477(13) Uani 1 1 d . . . . .
H26 H 0.186701 0.393511 0.958736 0.057 Uiso 1 1 calc R U . . .
C27 C 0.2673(3) 0.4684(8) 0.87718(18) 0.0334(9) Uani 1 1 d . . . . .
H27 H 0.310867 0.352724 0.883653 0.040 Uiso 1 1 calc R U . . .
C28 C 0.2779(2) 0.6140(7) 0.82102(17) 0.0249(8) Uani 1 1 d . . . . .
C29 C 0.3502(2) 0.5876(6) 0.77067(17) 0.0192(7) Uani 1 1 d . . . . .
C30 C 0.4388(2) 0.2841(5) 0.72915(17) 0.0182(6) Uani 1 1 d . . . . .
C31 C 0.5030(2) 0.1116(5) 0.7422(2) 0.0226(7) Uani 1 1 d . . . . .
H31 H 0.505185 0.012087 0.704492 0.027 Uiso 1 1 calc R U . . .
C32 C 0.5620(3) 0.0885(6) 0.8093(2) 0.0294(8) Uani 1 1 d . . . . .
H32 H 0.602447 -0.030871 0.819128 0.035 Uiso 1 1 calc R U . . .
C33 C 0.5628(3) 0.2421(7) 0.8643(2) 0.0285(8) Uani 1 1 d . . . . .
C34 C 0.6300(3) 0.2311(8) 0.9321(2) 0.0383(10) Uani 1 1 d . . . . .
H34 H 0.672196 0.114159 0.942120 0.046 Uiso 1 1 calc R U . . .
C35 C 0.6348(3) 0.3851(9) 0.9826(2) 0.0426(11) Uani 1 1 d . . . . .
H35 H 0.680637 0.375520 1.027293 0.051 Uiso 1 1 calc R U . . .
C36 C 0.5721(3) 0.5589(8) 0.9690(2) 0.0400(11) Uani 1 1 d . . . . .
H36 H 0.576807 0.667131 1.004130 0.048 Uiso 1 1 calc R U . . .
C37 C 0.5042(3) 0.5725(7) 0.90524(19) 0.0309(9) Uani 1 1 d . . . . .
H37 H 0.461404 0.689031 0.897089 0.037 Uiso 1 1 calc R U . . .
C38 C 0.4974(2) 0.4149(6) 0.85160(18) 0.0245(8) Uani 1 1 d . . . . .
C39 C 0.4285(2) 0.4262(5) 0.78320(17) 0.0190(7) Uani 1 1 d . . . . .
B1 B 0.4113(2) 0.4839(6) 0.62117(17) 0.0143(6) Uani 1 1 d . . . . .
Cl1 Cl 0.90179(18) 0.2958(3) 0.88276(11) 0.0838(6) Uani 0.9 1 d D . P A 1
Cl2 Cl 0.83445(13) 0.7274(3) 0.89509(9) 0.0657(5) Uani 0.9 1 d D . P A 1
C40 C 0.8179(6) 0.4870(16) 0.8434(3) 0.100(3) Uani 0.9 1 d D . P A 1
H40A H 0.747594 0.438341 0.842301 0.120 Uiso 0.9 1 calc R U P A 1
H40B H 0.829237 0.511793 0.791880 0.120 Uiso 0.9 1 calc R U P A 1
Cl1' Cl 0.919(4) 0.328(8) 0.8326(19) 0.34(3) Uani 0.1 1 d D U P B 2
Cl2' Cl 0.8653(17) 0.615(4) 0.9394(9) 0.099(6) Uani 0.1 1 d D U P B 2
C40' C 0.8179(6) 0.4870(16) 0.8434(3) 0.100(3) Uani 0.1 1 d D U P B 2
H40C H 0.755163 0.407359 0.844699 0.120 Uiso 0.1 1 calc R U P B 2
H40D H 0.806225 0.590695 0.803588 0.120 Uiso 0.1 1 calc R U P B 2

loop_
_atom_site_aniso_label
_atom_site_aniso_U_11
_atom_site_aniso_U_22
_atom_site_aniso_U_33
_atom_site_aniso_U_23
_atom_site_aniso_U_13
_atom_site_aniso_U_12
O1 0.0205(11) 0.0174(12) 0.0161(10) -0.0014(9) 0.0039(8) -0.0013(9)
O2 0.0155(10) 0.0161(11) 0.0160(10) 0.0011(9) 0.0014(8) -0.0016(9)
N1 0.0138(11) 0.0117(12) 0.0166(11) -0.0003(10) 0.0010(9) 0.0000(10)
N2 0.0163(11) 0.0164(13) 0.0148(11) 0.0004(11) 0.0017(9) -0.0005(11)
N3 0.0129(11) 0.0147(12) 0.0169(11) -0.0009(11) 0.0013(9) -0.0009(11)
C1 0.0152(13) 0.0122(15) 0.0200(14) -0.0005(12) 0.0005(11) 0.0024(12)
C2 0.0124(13) 0.0113(15) 0.0276(16) -0.0024(12) 0.0008(12) 0.0019(11)
C3 0.0155(14) 0.0164(17) 0.0288(16) -0.0023(13) 0.0034(12) -0.0013(12)
C4 0.0219(16) 0.0136(15) 0.0314(17) -0.0014(14) 0.0085(13) 0.0004(13)
C5 0.0219(16) 0.0275(19) 0.0296(17) -0.0004(15) 0.0055(13) -0.0015(14)
C6 0.0142(14) 0.0137(17) 0.043(2) 0.0017(14) 0.0045(13) 0.0004(12)
C7 0.0161(15) 0.0180(17) 0.0377(19) -0.0019(14) -0.0023(13) -0.0007(13)
C8 0.0163(14) 0.0113(15) 0.0314(17) -0.0004(13) -0.0036(13) 0.0003(12)
C9 0.0213(15) 0.0115(15) 0.0278(17) -0.0021(13) -0.0033(13) 0.0015(12)
C10 0.0224(16) 0.0210(17) 0.0344(19) -0.0027(15) -0.0118(14) 0.0024(14)
C11 0.0341(18) 0.026(2) 0.0231(16) -0.0034(14) -0.0089(14) 0.0043(15)
C12 0.0329(17) 0.0292(19) 0.0188(15) -0.0015(15) -0.0016(13) 0.0031(16)
C13 0.0262(16) 0.0213(17) 0.0203(15) 0.0000(14) -0.0019(12) 0.0038(15)
C14 0.0186(14) 0.0168(17) 0.0217(15) -0.0032(12) -0.0042(12) 0.0028(12)
C15 0.0186(13) 0.0084(13) 0.0168(13) 0.0002(12) 0.0027(11) -0.0004(12)
C16 0.0192(14) 0.0172(15) 0.0204(14) -0.0017(13) 0.0051(11) -0.0014(13)
C17 0.0161(13) 0.0137(15) 0.0328(16) -0.0016(14) 0.0079(12) -0.0001(13)
C18 0.0153(14) 0.0217(17) 0.0263(15) -0.0014(15) -0.0026(12) -0.0008(14)
C19 0.0176(14) 0.0180(16) 0.0192(14) -0.0029(13) -0.0004(11) -0.0034(13)
C20 0.0146(13) 0.0221(16) 0.0155(13) -0.0048(12) 0.0013(11) -0.0032(12)
C21 0.0200(15) 0.0208(17) 0.0242(16) -0.0044(14) -0.0037(12) 0.0001(13)
C22 0.0177(15) 0.032(2) 0.0357(19) -0.0163(16) -0.0012(13) 0.0048(14)
C23 0.0167(15) 0.047(2) 0.0240(17) -0.0144(17) 0.0004(13) -0.0004(16)
C24 0.0179(16) 0.080(3) 0.029(2) -0.027(2) 0.0023(14) 0.001(2)
C25 0.0212(18) 0.117(5) 0.0211(18) -0.017(2) 0.0067(14) -0.004(2)
C26 0.0252(18) 0.101(4) 0.0165(16) 0.002(2) 0.0024(13) -0.017(3)
C27 0.0201(15) 0.061(3) 0.0176(15) 0.0035(18) -0.0015(12) -0.0067(18)
C28 0.0158(14) 0.044(2) 0.0140(14) -0.0084(14) -0.0005(12) -0.0053(15)
C29 0.0148(14) 0.0267(18) 0.0156(14) -0.0040(13) 0.0005(11) -0.0040(13)
C30 0.0143(13) 0.0220(17) 0.0177(14) 0.0065(13) 0.0005(11) -0.0040(13)
C31 0.0203(15) 0.0193(17) 0.0280(17) 0.0059(14) 0.0024(13) -0.0010(13)
C32 0.0217(16) 0.031(2) 0.035(2) 0.0139(16) 0.0008(14) 0.0004(15)
C33 0.0170(15) 0.044(2) 0.0244(17) 0.0106(16) 0.0012(13) 0.0003(15)
C34 0.0247(18) 0.060(3) 0.029(2) 0.016(2) -0.0028(15) 0.0030(19)
C35 0.0242(18) 0.079(3) 0.0224(18) 0.010(2) -0.0060(14) -0.001(2)
C36 0.0263(18) 0.070(3) 0.0218(18) -0.0074(19) -0.0014(15) -0.004(2)
C37 0.0212(16) 0.052(3) 0.0187(16) -0.0002(16) 0.0017(13) -0.0034(17)
C38 0.0157(14) 0.039(2) 0.0188(15) 0.0063(14) 0.0009(12) -0.0027(14)
C39 0.0155(14) 0.0248(18) 0.0166(14) 0.0050(12) 0.0015(11) -0.0029(12)
B1 0.0124(14) 0.0137(16) 0.0161(14) -0.0011(14) -0.0001(11) -0.0002(14)
Cl1 0.1129(15) 0.0831(13) 0.0649(11) -0.0115(9) 0.0449(10) -0.0227(12)
Cl2 0.0687(9) 0.0846(12) 0.0466(8) 0.0003(8) 0.0175(7) 0.0010(9)
C40 0.106(5) 0.151(8) 0.041(3) 0.011(4) 0.005(3) -0.082(6)
Cl1' 0.61(9) 0.34(7) 0.13(3) -0.06(3) 0.20(4) -0.19(7)
Cl2' 0.113(15) 0.123(18) 0.060(10) 0.012(11) 0.010(10) 0.013(14)
C40' 0.106(5) 0.151(8) 0.041(3) 0.011(4) 0.005(3) -0.082(6)

loop_
_atom_type_symbol
_atom_type_description
_atom_type_scat_dispersion_real
_atom_type_scat_dispersion_imag
_atom_type_scat_source
C C 0.0181 0.0091 'International Tables Vol C Tables 4.2.6.8 and 6.1.1.4'
H H 0.0000 0.0000 'International Tables Vol C Tables 4.2.6.8 and 6.1.1.4'
B B 0.0090 0.0039 'International Tables Vol C Tables 4.2.6.8 and 6.1.1.4'
Cl Cl 0.3639 0.7018 'International Tables Vol C Tables 4.2.6.8 and 6.1.1.4'
N N 0.0311 0.0180 'International Tables Vol C Tables 4.2.6.8 and 6.1.1.4'
O O 0.0492 0.0322 'International Tables Vol C Tables 4.2.6.8 and 6.1.1.4'

loop_
_geom_angle_atom_site_label_1
_geom_angle_atom_site_label_2
_geom_angle_atom_site_label_3
_geom_angle
_geom_angle_site_symmetry_1
_geom_angle_site_symmetry_3
_geom_angle_publ_flag
C20 O1 B1 123.4(3) . . ?
C30 O2 B1 113.5(2) . . ?
C1 N1 N2 116.9(2) . . ?
C1 N1 B1 131.5(2) . . ?
N2 N1 B1 111.6(2) . . ?
C15 N2 N1 107.5(2) . . ?
C19 N3 C15 121.3(2) . . ?
C19 N3 B1 129.1(2) . . ?
C15 N3 B1 109.6(2) . . ?
N1 C1 C14 125.1(3) . . ?
N1 C1 C2 127.8(3) . . ?
C14 C1 C2 107.0(3) . . ?
C3 C2 C8 119.6(3) . . ?
C3 C2 C1 133.8(3) . . ?
C8 C2 C1 106.6(3) . . ?
C2 C3 C4 120.2(3) . . ?
C2 C3 H3 119.9 . . ?
C4 C3 H3 119.9 . . ?
C3 C4 C6 118.7(3) . . ?
C3 C4 C5 121.9(3) . . ?
C6 C4 C5 119.4(3) . . ?
C4 C5 H5A 109.5 . . ?
C4 C5 H5B 109.5 . . ?
H5A C5 H5B 109.5 . . ?
C4 C5 H5C 109.5 . . ?
H5A C5 H5C 109.5 . . ?
H5B C5 H5C 109.5 . . ?
C7 C6 C4 121.7(3) . . ?
C7 C6 H6 119.1 . . ?
C4 C6 H6 119.1 . . ?
C6 C7 C8 119.1(3) . . ?
C6 C7 H7 120.5 . . ?
C8 C7 H7 120.5 . . ?
C7 C8 C2 120.7(3) . . ?
C7 C8 C9 129.5(3) . . ?
C2 C8 C9 109.8(3) . . ?
C10 C9 C14 121.1(3) . . ?
C10 C9 C8 130.5(3) . . ?
C14 C9 C8 108.4(3) . . ?
C11 C10 C9 118.9(3) . . ?
C11 C10 H10 120.6 . . ?
C9 C10 H10 120.6 . . ?
C10 C11 C12 120.9(3) . . ?
C10 C11 H11 119.6 . . ?
C12 C11 H11 119.6 . . ?
C11 C12 C13 120.6(3) . . ?
C11 C12 H12 119.7 . . ?
C13 C12 H12 119.7 . . ?
C14 C13 C12 118.9(3) . . ?
C14 C13 H13 120.6 . . ?
C12 C13 H13 120.6 . . ?
C13 C14 C9 119.5(3) . . ?
C13 C14 C1 132.4(3) . . ?
C9 C14 C1 108.1(3) . . ?
N2 C15 N3 116.3(3) . . ?
N2 C15 C16 123.9(3) . . ?
N3 C15 C16 119.8(3) . . ?
C17 C16 C15 118.5(3) . . ?
C17 C16 H16 120.8 . . ?
C15 C16 H16 120.8 . . ?
C16 C17 C18 120.8(3) . . ?
C16 C17 H17 119.6 . . ?
C18 C17 H17 119.6 . . ?
C19 C18 C17 118.7(3) . . ?
C19 C18 H18 120.7 . . ?
C17 C18 H18 120.7 . . ?
N3 C19 C18 120.9(3) . . ?
N3 C19 H19 119.6 . . ?
C18 C19 H19 119.6 . . ?
O1 C20 C29 121.6(3) . . ?
O1 C20 C21 116.8(3) . . ?
C29 C20 C21 121.6(3) . . ?
C22 C21 C20 120.3(3) . . ?
C22 C21 H21 119.8 . . ?
C20 C21 H21 119.8 . . ?
C21 C22 C23 120.6(4) . . ?
C21 C22 H22 119.7 . . ?
C23 C22 H22 119.7 . . ?
C22 C23 C28 119.4(3) . . ?
C22 C23 C24 121.9(4) . . ?
C28 C23 C24 118.7(4) . . ?
C25 C24 C23 121.1(5) . . ?
C25 C24 H24 119.5 . . ?
C23 C24 H24 119.5 . . ?
C24 C25 C26 120.5(4) . . ?
C24 C25 H25 119.7 . . ?
C26 C25 H25 119.7 . . ?
C27 C26 C25 120.7(5) . . ?
C27 C26 H26 119.7 . . ?
C25 C26 H26 119.7 . . ?
C26 C27 C28 120.4(4) . . ?
C26 C27 H27 119.8 . . ?
C28 C27 H27 119.8 . . ?
C27 C28 C23 118.5(3) . . ?
C27 C28 C29 122.0(4) . . ?
C23 C28 C29 119.4(3) . . ?
C20 C29 C28 117.8(3) . . ?
C20 C29 C39 121.3(3) . . ?
C28 C29 C39 120.8(3) . . ?
C39 C30 O2 120.3(3) . . ?
C39 C30 C31 122.4(3) . . ?
O2 C30 C31 117.3(3) . . ?
C32 C31 C30 119.7(3) . . ?
C32 C31 H31 120.1 . . ?
C30 C31 H31 120.1 . . ?
C31 C32 C33 120.2(4) . . ?
C31 C32 H32 119.9 . . ?
C33 C32 H32 119.9 . . ?
C32 C33 C38 120.1(3) . . ?
C32 C33 C34 121.4(4) . . ?
C38 C33 C34 118.5(4) . . ?
C35 C34 C33 121.1(4) . . ?
C35 C34 H34 119.4 . . ?
C33 C34 H34 119.4 . . ?
C34 C35 C36 120.3(3) . . ?
C34 C35 H35 119.9 . . ?
C36 C35 H35 119.9 . . ?
C37 C36 C35 120.3(4) . . ?
C37 C36 H36 119.8 . . ?
C35 C36 H36 119.8 . . ?
C36 C37 C38 120.7(4) . . ?
C36 C37 H37 119.6 . . ?
C38 C37 H37 119.6 . . ?
C37 C38 C33 119.0(3) . . ?
C37 C38 C39 122.2(3) . . ?
C33 C38 C39 118.8(3) . . ?
C30 C39 C38 118.1(3) . . ?
C30 C39 C29 120.6(3) . . ?
C38 C39 C29 121.3(3) . . ?
O2 B1 O1 118.1(3) . . ?
O2 B1 N3 114.1(3) . . ?
O1 B1 N3 106.7(3) . . ?
O2 B1 N1 108.0(2) . . ?
O1 B1 N1 112.7(3) . . ?
N3 B1 N1 94.9(2) . . ?
Cl1 C40 Cl2 111.9(3) . . ?
Cl1 C40 H40A 109.2 . . ?
Cl2 C40 H40A 109.2 . . ?
Cl1 C40 H40B 109.2 . . ?
Cl2 C40 H40B 109.2 . . ?
H40A C40 H40B 107.9 . . ?
Cl1' C40' Cl2' 101.5(17) . . ?
Cl1' C40' H40C 111.5 . . ?
Cl2' C40' H40C 111.5 . . ?
Cl1' C40' H40D 111.5 . . ?
Cl2' C40' H40D 111.5 . . ?
H40C C40' H40D 109.3 . . ?

loop_
_geom_bond_atom_site_label_1
_geom_bond_atom_site_label_2
_geom_bond_distance
_geom_bond_site_symmetry_2
_geom_bond_publ_flag
O1 C20 1.364(4) . ?
O1 B1 1.433(4) . ?
O2 C30 1.379(4) . ?
O2 B1 1.432(4) . ?
N1 C1 1.317(4) . ?
N1 N2 1.373(3) . ?
N1 B1 1.634(4) . ?
N2 C15 1.341(4) . ?
N3 C19 1.356(4) . ?
N3 C15 1.357(4) . ?
N3 B1 1.566(4) . ?
C1 C14 1.475(4) . ?
C1 C2 1.486(4) . ?
C2 C3 1.385(5) . ?
C2 C8 1.415(4) . ?
C3 C4 1.399(4) . ?
C3 H3 0.9500 . ?
C4 C6 1.415(5) . ?
C4 C5 1.486(5) . ?
C5 H5A 0.9800 . ?
C5 H5B 0.9800 . ?
C5 H5C 0.9800 . ?
C6 C7 1.371(5) . ?
C6 H6 0.9500 . ?
C7 C8 1.384(5) . ?
C7 H7 0.9500 . ?
C8 C9 1.456(5) . ?
C9 C10 1.391(5) . ?
C9 C14 1.408(4) . ?
C10 C11 1.382(6) . ?
C10 H10 0.9500 . ?
C11 C12 1.392(5) . ?
C11 H11 0.9500 . ?
C12 C13 1.401(4) . ?
C12 H12 0.9500 . ?
C13 C14 1.398(5) . ?
C13 H13 0.9500 . ?
C15 C16 1.415(4) . ?
C16 C17 1.362(4) . ?
C16 H16 0.9500 . ?
C17 C18 1.413(5) . ?
C17 H17 0.9500 . ?
C18 C19 1.363(4) . ?
C18 H18 0.9500 . ?
C19 H19 0.9500 . ?
C20 C29 1.386(5) . ?
C20 C21 1.410(5) . ?
C21 C22 1.360(5) . ?
C21 H21 0.9500 . ?
C22 C23 1.412(6) . ?
C22 H22 0.9500 . ?
C23 C28 1.423(6) . ?
C23 C24 1.430(5) . ?
C24 C25 1.347(8) . ?
C24 H24 0.9500 . ?
C25 C26 1.402(9) . ?
C25 H25 0.9500 . ?
C26 C27 1.376(5) . ?
C26 H26 0.9500 . ?
C27 C28 1.421(6) . ?
C27 H27 0.9500 . ?
C28 C29 1.439(4) . ?
C29 C39 1.479(5) . ?
C30 C39 1.377(5) . ?
C30 C31 1.414(5) . ?
C31 C32 1.370(5) . ?
C31 H31 0.9500 . ?
C32 C33 1.418(6) . ?
C32 H32 0.9500 . ?
C33 C38 1.425(6) . ?
C33 C34 1.425(5) . ?
C34 C35 1.361(7) . ?
C34 H34 0.9500 . ?
C35 C36 1.410(7) . ?
C35 H35 0.9500 . ?
C36 C37 1.375(5) . ?
C36 H36 0.9500 . ?
C37 C38 1.415(6) . ?
C37 H37 0.9500 . ?
C38 C39 1.445(4) . ?
Cl1 C40 1.760(11) . ?
Cl2 C40 1.827(10) . ?
C40 H40A 0.9900 . ?
C40 H40B 0.9900 . ?
Cl1' C40' 1.74(3) . ?
Cl2' C40' 1.964(19) . ?
C40' H40C 0.9900 . ?
C40' H40D 0.9900 . ?
